data_2211450
loop_
_publ_author_name
'Liu, Y.-F.'
'Xia, H.-T.'
'Yang, S.-P.'
'Wang, D.-Q.'

_publ_section_title (<i>E</i>,<i>E</i>)-6,6'-Dimethoxy-2,2'-[<i>o</i>-phenylenebis(nitrilomethylidyne)]diphenol
_journal_coeditor_code HG2139
_journal_issue 12
_journal_name_full 'Acta Crystallographica Section E'
_journal_page_first o5908
_journal_page_last o5909
_journal_paper_doi 10.1107/S1600536806049580
_journal_volume 62
_journal_year 2006
_chemical_formula_iupac 'C22 H20 N2 O4'
_chemical_formula_moiety 'C22 H20 N2 O4'
_chemical_formula_sum 'C22 H20 N2 O4'
_chemical_formula_weight 376.40
_chemical_name_systematic
;
(E,E)-6,6'-Dimethoxy-2,2'-[o-phenylenebis(nitrilomethylidyne)]diphenol
;
_space_group_IT_number 14
_symmetry_cell_setting monoclinic
_symmetry_space_group_name_Hall '-P 2ybc'
_symmetry_space_group_name_H-M 'P 1 21/c 1'
_atom_sites_solution_hydrogens geom
_atom_sites_solution_primary direct
_atom_sites_solution_secondary difmap
_audit_creation_method SHELXL-97
_cell_angle_alpha 90.00
_cell_angle_beta 97.861(3)
_cell_angle_gamma 90.00
_cell_formula_units_Z 4
_cell_length_a 6.638(2)
_cell_length_b 16.838(3)
_cell_length_c 17.137(3)
_cell_measurement_reflns_used 1361
_cell_measurement_temperature 298(2)
_cell_measurement_theta_max 25.231
_cell_measurement_theta_min 2.4
_cell_volume 1897.4(7)
_computing_cell_refinement SMART
_computing_data_collection 'SMART (Siemens, 1996)'
_computing_data_reduction 'SAINT (Siemens, 1996)'
_computing_molecular_graphics 'SHELXTL (Sheldrick, 1997b)'
_computing_publication_material SHELXTL
_computing_structure_refinement 'SHELXL97 (Sheldrick, 1997a)'
_computing_structure_solution 'SHELXS97 (Sheldrick, 1997a)'
_diffrn_ambient_temperature 298(2)
_diffrn_measured_fraction_theta_full 0.999
_diffrn_measured_fraction_theta_max 0.999
_diffrn_measurement_device_type 'Bruker SMART CCD area-detector'
_diffrn_measurement_method '\f and \w'
_diffrn_radiation_monochromator graphite
_diffrn_radiation_source 'fine-focus sealed tube'
_diffrn_radiation_type MoK\a
_diffrn_radiation_wavelength 0.71073
_diffrn_reflns_av_R_equivalents 0.0612
_diffrn_reflns_av_sigmaI/netI 0.1378
_diffrn_reflns_limit_h_max 7
_diffrn_reflns_limit_h_min -7
_diffrn_reflns_limit_k_max 19
_diffrn_reflns_limit_k_min -20
_diffrn_reflns_limit_l_max 20
_diffrn_reflns_limit_l_min -18
_diffrn_reflns_number 9506
_diffrn_reflns_theta_full 25.01
_diffrn_reflns_theta_max 25.01
_diffrn_reflns_theta_min 1.70
_diffrn_standards_decay_% 0
_diffrn_standards_interval_count 0
_diffrn_standards_interval_time 0
_diffrn_standards_number 0
_exptl_absorpt_coefficient_mu 0.092
_exptl_absorpt_correction_T_max 0.9918
_exptl_absorpt_correction_T_min 0.9428
_exptl_absorpt_correction_type multi-scan
_exptl_absorpt_process_details '(SADABS; Sheldrick, 1996)'
_exptl_crystal_colour red
_exptl_crystal_density_diffrn 1.318
_exptl_crystal_density_method 'not measured'
_exptl_crystal_description block
_exptl_crystal_F_000 792
_exptl_crystal_size_max 0.65
_exptl_crystal_size_mid 0.13
_exptl_crystal_size_min 0.09
_refine_diff_density_max 0.170
_refine_diff_density_min -0.215
_refine_ls_extinction_method none
_refine_ls_goodness_of_fit_ref 1.032
_refine_ls_hydrogen_treatment constr
_refine_ls_matrix_type full
_refine_ls_number_parameters 253
_refine_ls_number_reflns 3339
_refine_ls_number_restraints 0
_refine_ls_restrained_S_all 1.032
_refine_ls_R_factor_all 0.1477
_refine_ls_R_factor_gt 0.0633
_refine_ls_shift/su_max 0.000
_refine_ls_shift/su_mean 0.000
_refine_ls_structure_factor_coef Fsqd
_refine_ls_weighting_details 'calc w=1/[\s^2^(Fo^2^)+(0.058P)^2^+0.8316P] where P=(Fo^2^+2Fc^2^)/3'
_refine_ls_weighting_scheme calc
_refine_ls_wR_factor_gt 0.1599
_refine_ls_wR_factor_ref 0.2326
_reflns_number_gt 1566
_reflns_number_total 3339
_reflns_threshold_expression I>2\s(I)
_cod_data_source_file hg2139.cif
_cod_data_source_block I
_cod_original_cell_volume 1897.3(7)
_cod_original_sg_symbol_H-M 'P 21/c'
_cod_database_code 2211450
_cod_database_fobs_code 2211450

loop_
_symmetry_equiv_pos_as_xyz
'x, y, z'
'-x, y+1/2, -z+1/2'
'-x, -y, -z'
'x, -y-1/2, z-1/2'

loop_
_atom_site_type_symbol
_atom_site_label
_atom_site_fract_x
_atom_site_fract_y
_atom_site_fract_z
_atom_site_U_iso_or_equiv
_atom_site_adp_type
_atom_site_calc_flag
_atom_site_refinement_flags
_atom_site_occupancy
N N1 0.4698(5) 0.23511(18) 0.4737(2) 0.0524(9) Uani d . 1
N N2 0.6943(5) 0.2879(2) 0.60674(18) 0.0516(9) Uani d . 1
O O1 0.2192(4) 0.34248(16) 0.50485(15) 0.0599(8) Uani d . 1
H H1 0.3243 0.3162 0.5110 0.090 Uiso calc R 1
O O2 -0.1181(5) 0.41871(18) 0.46705(16) 0.0635(9) Uani d . 1
O O3 0.4395(5) 0.34123(17) 0.69958(17) 0.0670(9) Uani d . 1
H H3 0.4850 0.3097 0.6700 0.100 Uiso calc R 1
O O4 0.3416(5) 0.45259(19) 0.79339(19) 0.0800(10) Uani d . 1
C C1 0.3575(7) 0.2217(2) 0.4083(2) 0.0568(12) Uani d . 1
H H1A 0.4000 0.1854 0.3731 0.068 Uiso calc R 1
C C2 0.1668(6) 0.2617(2) 0.3885(2) 0.0489(10) Uani d . 1
C C3 0.1054(6) 0.3210(2) 0.4371(2) 0.0465(10) Uani d . 1
C C4 -0.0792(6) 0.3598(2) 0.4167(2) 0.0474(10) Uani d . 1
C C5 -0.2052(7) 0.3379(3) 0.3496(2) 0.0580(12) Uani d . 1
H H5 -0.3306 0.3627 0.3366 0.070 Uiso calc R 1
C C6 -0.1448(8) 0.2787(3) 0.3011(3) 0.0667(13) Uani d . 1
H H6 -0.2296 0.2646 0.2555 0.080 Uiso calc R 1
C C7 0.0371(8) 0.2413(3) 0.3198(2) 0.0639(13) Uani d . 1
H H7 0.0757 0.2018 0.2869 0.077 Uiso calc R 1
C C8 -0.3024(7) 0.4619(3) 0.4494(3) 0.0779(15) Uani d . 1
H H8A -0.3098 0.5017 0.4890 0.117 Uiso calc R 1
H H8B -0.4156 0.4262 0.4485 0.117 Uiso calc R 1
H H8C -0.3065 0.4869 0.3989 0.117 Uiso calc R 1
C C9 0.8024(7) 0.3500(3) 0.6252(2) 0.0532(11) Uani d . 1
H H9 0.9279 0.3546 0.6072 0.064 Uiso calc R 1
C C10 0.7357(6) 0.4132(2) 0.6729(2) 0.0514(11) Uani d . 1
C C11 0.5622(6) 0.4056(2) 0.7099(2) 0.0479(10) Uani d . 1
C C12 0.5108(7) 0.4665(3) 0.7586(2) 0.0550(11) Uani d . 1
C C13 0.6252(8) 0.5343(3) 0.7676(3) 0.0687(13) Uani d . 1
H H13 0.5888 0.5748 0.7998 0.082 Uiso calc R 1
C C14 0.7933(9) 0.5432(3) 0.7297(3) 0.0822(15) Uani d . 1
H H14 0.8679 0.5901 0.7350 0.099 Uiso calc R 1
C C15 0.8504(8) 0.4827(3) 0.6840(3) 0.0737(14) Uani d . 1
H H15 0.9673 0.4880 0.6601 0.088 Uiso calc R 1
C C16 0.2831(10) 0.5119(3) 0.8450(3) 0.111(2) Uani d . 1
H H16A 0.1625 0.4951 0.8656 0.166 Uiso calc R 1
H H16B 0.2565 0.5608 0.8167 0.166 Uiso calc R 1
H H16C 0.3909 0.5198 0.8877 0.166 Uiso calc R 1
C C17 0.6584(7) 0.1979(2) 0.4961(2) 0.0506(11) Uani d . 1
C C18 0.7774(7) 0.2271(2) 0.5633(2) 0.0512(11) Uani d . 1
C C19 0.9654(7) 0.1943(3) 0.5877(3) 0.0664(13) Uani d . 1
H H19 1.0447 0.2139 0.6325 0.080 Uiso calc R 1
C C20 1.0365(9) 0.1333(3) 0.5466(3) 0.0778(16) Uani d . 1
H H20 1.1637 0.1115 0.5635 0.093 Uiso calc R 1
C C21 0.9214(9) 0.1042(3) 0.4806(3) 0.0765(15) Uani d . 1
H H21 0.9707 0.0628 0.4528 0.092 Uiso calc R 1
C C22 0.7348(8) 0.1357(3) 0.4553(3) 0.0697(14) Uani d . 1
H H22 0.6577 0.1154 0.4103 0.084 Uiso calc R 1

loop_
_atom_site_aniso_label
_atom_site_aniso_U_11
_atom_site_aniso_U_22
_atom_site_aniso_U_33
_atom_site_aniso_U_12
_atom_site_aniso_U_13
_atom_site_aniso_U_23
N1 0.053(2) 0.050(2) 0.053(2) 0.0040(17) 0.0043(18) -0.0062(16)
N2 0.052(2) 0.059(2) 0.0426(19) 0.0083(18) 0.0034(16) 0.0036(16)
O1 0.0552(19) 0.0673(19) 0.0525(17) 0.0129(15) -0.0089(14) -0.0154(14)
O2 0.060(2) 0.076(2) 0.0523(17) 0.0197(16) 0.0010(15) -0.0046(15)
O3 0.065(2) 0.0631(19) 0.076(2) -0.0020(16) 0.0219(17) -0.0035(15)
O4 0.091(3) 0.077(2) 0.079(2) 0.0146(19) 0.037(2) 0.0025(17)
C1 0.074(3) 0.050(3) 0.046(3) 0.002(2) 0.010(2) -0.009(2)
C2 0.053(3) 0.051(2) 0.042(2) -0.002(2) 0.001(2) -0.0026(19)
C3 0.048(3) 0.053(2) 0.037(2) -0.002(2) -0.0013(19) -0.0016(19)
C4 0.050(3) 0.054(2) 0.038(2) 0.001(2) 0.0033(19) -0.0021(18)
C5 0.045(3) 0.076(3) 0.050(3) -0.002(2) -0.004(2) 0.007(2)
C6 0.071(4) 0.076(3) 0.047(3) -0.004(3) -0.012(2) -0.010(2)
C7 0.077(4) 0.065(3) 0.046(3) -0.001(3) -0.002(2) -0.012(2)
C8 0.062(3) 0.083(3) 0.086(4) 0.027(3) 0.004(3) -0.003(3)
C9 0.050(3) 0.069(3) 0.040(2) 0.007(2) 0.007(2) 0.009(2)
C10 0.050(3) 0.063(3) 0.041(2) 0.002(2) 0.003(2) 0.004(2)
C11 0.051(3) 0.054(2) 0.038(2) 0.004(2) 0.0022(19) 0.0083(19)
C12 0.060(3) 0.067(3) 0.039(2) 0.013(2) 0.010(2) 0.009(2)
C13 0.082(4) 0.068(3) 0.053(3) 0.004(3) 0.002(3) -0.008(2)
C14 0.091(4) 0.073(3) 0.083(4) -0.017(3) 0.013(3) -0.019(3)
C15 0.067(3) 0.082(3) 0.074(3) -0.018(3) 0.015(3) -0.006(3)
C16 0.144(6) 0.101(4) 0.100(4) 0.026(4) 0.062(4) -0.013(4)
C17 0.054(3) 0.048(2) 0.053(3) 0.007(2) 0.016(2) 0.006(2)
C18 0.054(3) 0.055(3) 0.047(2) 0.012(2) 0.013(2) 0.010(2)
C19 0.060(3) 0.079(3) 0.061(3) 0.015(3) 0.010(2) 0.016(2)
C20 0.074(4) 0.082(4) 0.081(4) 0.037(3) 0.023(3) 0.028(3)
C21 0.086(4) 0.070(3) 0.078(4) 0.031(3) 0.028(3) 0.011(3)
C22 0.077(4) 0.062(3) 0.073(3) 0.016(3) 0.019(3) -0.006(2)

loop_
_atom_type_symbol
_atom_type_description
_atom_type_scat_dispersion_real
_atom_type_scat_dispersion_imag
_atom_type_scat_source
C C 0.0033 0.0016 'International Tables Vol C Tables 4.2.6.8 and 6.1.1.4'
H H 0.0000 0.0000 'International Tables Vol C Tables 4.2.6.8 and 6.1.1.4'
N N 0.0061 0.0033 'International Tables Vol C Tables 4.2.6.8 and 6.1.1.4'
O O 0.0106 0.0060 'International Tables Vol C Tables 4.2.6.8 and 6.1.1.4'

loop_
_geom_angle_atom_site_label_1
_geom_angle_atom_site_label_2
_geom_angle_atom_site_label_3
_geom_angle
C1 N1 C17 123.5(4)
C9 N2 C18 118.2(4)
C3 O1 H1 109.5
C4 O2 C8 118.1(3)
C11 O3 H3 109.5
C12 O4 C16 117.6(4)
N1 C1 C2 121.0(4)
N1 C1 H1A 119.5
C2 C1 H1A 119.5
C3 C2 C7 118.7(4)
C3 C2 C1 121.1(4)
C7 C2 C1 120.2(4)
O1 C3 C4 117.5(4)
O1 C3 C2 122.1(4)
C4 C3 C2 120.4(4)
O2 C4 C5 125.3(4)
O2 C4 C3 114.8(3)
C5 C4 C3 119.8(4)
C4 C5 C6 119.9(4)
C4 C5 H5 120.0
C6 C5 H5 120.0
C7 C6 C5 120.7(4)
C7 C6 H6 119.6
C5 C6 H6 119.6
C6 C7 C2 120.4(4)
C6 C7 H7 119.8
C2 C7 H7 119.8
O2 C8 H8A 109.5
O2 C8 H8B 109.5
H8A C8 H8B 109.5
O2 C8 H8C 109.5
H8A C8 H8C 109.5
H8B C8 H8C 109.5
N2 C9 C10 122.3(4)
N2 C9 H9 118.8
C10 C9 H9 118.8
C15 C10 C11 119.0(4)
C15 C10 C9 119.4(4)
C11 C10 C9 121.6(4)
O3 C11 C12 118.3(4)
O3 C11 C10 122.3(4)
C12 C11 C10 119.3(4)
O4 C12 C13 124.9(4)
O4 C12 C11 114.9(4)
C13 C12 C11 120.2(4)
C12 C13 C14 120.8(5)
C12 C13 H13 119.6
C14 C13 H13 119.6
C15 C14 C13 119.7(5)
C15 C14 H14 120.2
C13 C14 H14 120.2
C14 C15 C10 120.9(5)
C14 C15 H15 119.6
C10 C15 H15 119.6
O4 C16 H16A 109.5
O4 C16 H16B 109.5
H16A C16 H16B 109.5
O4 C16 H16C 109.5
H16A C16 H16C 109.5
H16B C16 H16C 109.5
C18 C17 C22 118.5(4)
C18 C17 N1 116.8(4)
C22 C17 N1 124.7(4)
C19 C18 C17 119.8(4)
C19 C18 N2 122.0(4)
C17 C18 N2 118.1(4)
C20 C19 C18 120.5(5)
C20 C19 H19 119.7
C18 C19 H19 119.7
C21 C20 C19 120.2(5)
C21 C20 H20 119.9
C19 C20 H20 119.9
C22 C21 C20 120.4(5)
C22 C21 H21 119.8
C20 C21 H21 119.8
C21 C22 C17 120.6(5)
C21 C22 H22 119.7
C17 C22 H22 119.7

loop_
_geom_bond_atom_site_label_1
_geom_bond_atom_site_label_2
_geom_bond_distance
N1 C1 1.278(5)
N1 C17 1.406(5)
N2 C9 1.283(5)
N2 C18 1.421(5)
O1 C3 1.345(4)
O1 H1 0.8200
O2 C4 1.361(4)
O2 C8 1.420(5)
O3 C11 1.353(5)
O3 H3 0.8200
O4 C12 1.362(5)
O4 C16 1.423(5)
C1 C2 1.433(6)
C1 H1A 0.9300
C2 C3 1.396(5)
C2 C7 1.403(5)
C3 C4 1.390(6)
C4 C5 1.377(5)
C5 C6 1.391(6)
C5 H5 0.9300
C6 C7 1.361(6)
C6 H6 0.9300
C7 H7 0.9300
C8 H8A 0.9600
C8 H8B 0.9600
C8 H8C 0.9600
C9 C10 1.448(6)
C9 H9 0.9300
C10 C15 1.394(6)
C10 C11 1.394(6)
C11 C12 1.394(5)
C12 C13 1.368(6)
C13 C14 1.374(7)
C13 H13 0.9300
C14 C15 1.370(6)
C14 H14 0.9300
C15 H15 0.9300
C16 H16A 0.9600
C16 H16B 0.9600
C16 H16C 0.9600
C17 C18 1.393(6)
C17 C22 1.394(6)
C18 C19 1.377(6)
C19 C20 1.366(6)
C19 H19 0.9300
C20 C21 1.366(7)
C20 H20 0.9300
C21 C22 1.362(7)
C21 H21 0.9300
C22 H22 0.9300

loop_
_geom_hbond_atom_site_label_D
_geom_hbond_atom_site_label_H
_geom_hbond_atom_site_label_A
_geom_hbond_site_symmetry_A
_geom_hbond_distance_DH
_geom_hbond_distance_HA
_geom_hbond_distance_DA
_geom_hbond_angle_DHA
C9 H9 O2 1_655 0.93 2.61 3.058(5) 109.9
C8 H8A O1 3_566 0.96 2.69 3.413(6) 132.6
C6 H6 N2 4_465 0.93 2.68 3.540(5) 153.9
C1 H1A O4 4_565 0.93 2.70 3.528(5) 149.3

loop_
_geom_torsion_atom_site_label_1
_geom_torsion_atom_site_label_2
_geom_torsion_atom_site_label_3
_geom_torsion_atom_site_label_4
_geom_torsion
C17 N1 C1 C2 -179.8(4)
N1 C1 C2 C3 5.1(6)
N1 C1 C2 C7 -174.4(4)
C7 C2 C3 O1 178.3(4)
C1 C2 C3 O1 -1.1(6)
C7 C2 C3 C4 -1.1(6)
C1 C2 C3 C4 179.4(4)
C8 O2 C4 C5 -0.4(6)
C8 O2 C4 C3 179.0(4)
O1 C3 C4 O2 3.1(5)
C2 C3 C4 O2 -177.4(3)
O1 C3 C4 C5 -177.4(3)
C2 C3 C4 C5 2.1(6)
O2 C4 C5 C6 177.5(4)
C3 C4 C5 C6 -1.9(6)
C4 C5 C6 C7 0.8(7)
C5 C6 C7 C2 0.1(7)
C3 C2 C7 C6 0.1(6)
C1 C2 C7 C6 179.5(4)
C18 N2 C9 C10 -176.6(3)
N2 C9 C10 C15 -173.4(4)
N2 C9 C10 C11 8.3(6)
C15 C10 C11 O3 177.6(4)
C9 C10 C11 O3 -4.1(6)
C15 C10 C11 C12 -1.8(6)
C9 C10 C11 C12 176.5(4)
C16 O4 C12 C13 -2.2(7)
C16 O4 C12 C11 178.9(4)
O3 C11 C12 O4 2.1(5)
C10 C11 C12 O4 -178.5(3)
O3 C11 C12 C13 -176.8(4)
C10 C11 C12 C13 2.5(6)
O4 C12 C13 C14 -179.6(4)
C11 C12 C13 C14 -0.7(7)
C12 C13 C14 C15 -1.8(8)
C13 C14 C15 C10 2.6(8)
C11 C10 C15 C14 -0.8(7)
C9 C10 C15 C14 -179.1(4)
C1 N1 C17 C18 170.5(4)
C1 N1 C17 C22 -8.0(6)
C22 C17 C18 C19 -0.1(6)
N1 C17 C18 C19 -178.8(4)
C22 C17 C18 N2 -177.0(4)
N1 C17 C18 N2 4.3(5)
C9 N2 C18 C19 52.8(5)
C9 N2 C18 C17 -130.4(4)
C17 C18 C19 C20 0.0(6)
N2 C18 C19 C20 176.8(4)
C18 C19 C20 C21 0.1(7)
C19 C20 C21 C22 -0.1(8)
C20 C21 C22 C17 0.0(7)
C18 C17 C22 C21 0.1(7)
N1 C17 C22 C21 178.7(4)

loop_
_cod_related_entry_id
_cod_related_entry_database
_cod_related_entry_code
1 ChemSpider 30655117
